data_7007359
loop_
_publ_author_name
'Jing, Su'
'Morley, Christopher P.'
'Webster, Christopher A.'
'Di Vaira, Massimo'

_publ_section_title
;
 Synthesis and characterization of Pd and Pt complexes of
 1,3-bis(ferrocenylchalcogeno)propanes: crystal structures of
 FcSe(CH2)3SeFc and [M{FcE(CH2)3E'Fc}2](PF6)2 (M = Pd, Pt; E, E' = Se,
 Te; Fc = [Fe(eta5-C5H5)(eta5-C5H4)]).
;
_journal_issue 36
_journal_name_full 'Dalton transactions (Cambridge, England : 2003)'
_journal_page_first 4335
_journal_page_last 4342
_journal_paper_doi 10.1039/b604302j
_journal_year 2006
_chemical_formula_moiety 'C23 H24 Fe2 Se2'
_chemical_formula_sum 'C23 H24 Fe2 Se2'
_chemical_formula_weight 570.04
_chemical_name_systematic
;
?
;
_space_group_IT_number 2
_symmetry_cell_setting triclinic
_symmetry_space_group_name_Hall '-P 1'
_symmetry_space_group_name_H-M 'P -1'
_atom_sites_solution_hydrogens geom
_atom_sites_solution_primary direct
_atom_sites_solution_secondary difmap
_audit_creation_method SHELXL-97
_cell_angle_alpha 108.13(1)
_cell_angle_beta 94.07(1)
_cell_angle_gamma 92.25(1)
_cell_formula_units_Z 2
_cell_length_a 5.875(1)
_cell_length_b 12.077(2)
_cell_length_c 15.905(2)
_cell_measurement_reflns_used 4000
_cell_measurement_temperature 293(2)
_cell_measurement_theta_max 35.5
_cell_measurement_theta_min 4.1
_cell_volume 1067.5(3)
_computing_cell_refinement 'Oxford Diffraction software, CrysAlisCCD, Version 1.5'
_computing_data_collection 'Oxford Diffraction software, CrysAlisCCD, Version 1.5'
_computing_data_reduction 'Oxford Diffraction software, CrysAlisRED, Version 1.5'
_computing_molecular_graphics 'ORTEP-3 (Farrugia, 1997)'
_computing_publication_material 'SHELXL-97 (Sheldrick, 1997)'
_computing_structure_refinement 'SHELXL-97 (Sheldrick, 1997)'
_computing_structure_solution 'SIR97 (Altomare et al., 1999)'
_diffrn_ambient_temperature 293(2)
_diffrn_measured_fraction_theta_full 0.978
_diffrn_measured_fraction_theta_max 0.978
_diffrn_measurement_device_type 'Oxford Diffraction Xcalibur 3 CCD diffractometer'
_diffrn_measurement_method '\w scans'
_diffrn_radiation_monochromator graphite
_diffrn_radiation_source 'fine-focus sealed tube'
_diffrn_radiation_type MoK\a
_diffrn_radiation_wavelength 0.71069
_diffrn_reflns_av_R_equivalents 0.0745
_diffrn_reflns_av_sigmaI/netI 0.1145
_diffrn_reflns_limit_h_max 7
_diffrn_reflns_limit_h_min -7
_diffrn_reflns_limit_k_max 15
_diffrn_reflns_limit_k_min -15
_diffrn_reflns_limit_l_max 19
_diffrn_reflns_limit_l_min -19
_diffrn_reflns_number 10574
_diffrn_reflns_theta_full 26.37
_diffrn_reflns_theta_max 26.37
_diffrn_reflns_theta_min 4.33
_diffrn_standards_decay_% 0
_diffrn_standards_number 0
_exptl_absorpt_coefficient_mu 4.774
_exptl_absorpt_correction_T_max 1.000
_exptl_absorpt_correction_T_min 0.532
_exptl_absorpt_correction_type multi-scan
_exptl_absorpt_process_details 'SADABS (Sheldrick, 1986)'
_exptl_crystal_colour 'Pale yellow'
_exptl_crystal_density_diffrn 1.773
_exptl_crystal_density_method 'not measured'
_exptl_crystal_description Plate
_exptl_crystal_F_000 564
_exptl_crystal_size_max 0.60
_exptl_crystal_size_mid 0.40
_exptl_crystal_size_min 0.14
_refine_diff_density_max 1.555
_refine_diff_density_min -1.416
_refine_diff_density_rms 0.123
_refine_ls_extinction_method none
_refine_ls_goodness_of_fit_ref 0.870
_refine_ls_hydrogen_treatment constr
_refine_ls_matrix_type full
_refine_ls_number_parameters 248
_refine_ls_number_reflns 4281
_refine_ls_number_restraints 24
_refine_ls_restrained_S_all 0.872
_refine_ls_R_factor_all 0.0877
_refine_ls_R_factor_gt 0.0541
_refine_ls_shift/su_max 0.001
_refine_ls_shift/su_mean 0.000
_refine_ls_structure_factor_coef Fsqd
_refine_ls_weighting_details 'calc w=1/[\s^2^(Fo^2^)+(0.0599P)^2^+0.0000P] where P=(Fo^2^+2Fc^2^)/3'
_refine_ls_weighting_scheme calc
_refine_ls_wR_factor_gt 0.1231
_refine_ls_wR_factor_ref 0.1371
_reflns_number_gt 2220
_reflns_number_total 4281
_reflns_threshold_expression I>2sigma(I)
_cod_data_source_file b604302j.txt
_cod_data_source_block js69
_cod_depositor_comments
;
The following automatic conversions were performed:
'_exptl_absorpt_correction_type' value 'Multi-scan' changed to
'multi-scan' according to
'/home/saulius/struct/CIF-dictionaries/cif_core.dic' dictionary named
'cif_core.dic' version 2.4.1 from 2010-06-29.

Automatic conversion script
Id: cif_fix_enum 1527 2010-12-29 10:47:43Z saulius 
;
_cod_database_code 7007359

loop_
_symmetry_equiv_pos_as_xyz
'x, y, z'
'-x, -y, -z'

loop_
_atom_site_label
_atom_site_type_symbol
_atom_site_fract_x
_atom_site_fract_y
_atom_site_fract_z
_atom_site_U_iso_or_equiv
_atom_site_adp_type
_atom_site_occupancy
_atom_site_symmetry_multiplicity
_atom_site_calc_flag
_atom_site_refinement_flags
_atom_site_disorder_assembly
_atom_site_disorder_group
Fe1 Fe 0.16921(14) 0.88369(7) 0.67600(6) 0.0375(3) Uani 1 1 d . . .
Fe2 Fe 0.40479(14) 0.58239(7) 1.29032(6) 0.0362(3) Uani 1 1 d . . .
Se1 Se 0.08207(18) 0.91278(8) 0.89243(6) 0.0841(4) Uani 1 1 d D . .
Se2 Se 0.30230(14) 0.73428(6) 1.13921(5) 0.0633(3) Uani 1 1 d D . .
C1 C 0.1395(14) 0.7967(7) 0.9561(5) 0.085(3) Uani 1 1 d D . .
H11 H 0.0490 0.8121 1.0068 0.102 Uiso 1 1 calc R . .
H12 H 0.0951 0.7186 0.9167 0.102 Uiso 1 1 calc R . .
C2 C 0.3902(14) 0.8053(7) 0.9871(5) 0.083(3) Uani 1 1 d D . .
H21 H 0.4303 0.8796 1.0327 0.100 Uiso 1 1 calc R . .
H22 H 0.4819 0.8004 0.9378 0.100 Uiso 1 1 calc R . .
C3 C 0.4375(17) 0.7045(7) 1.0244(5) 0.099(3) Uani 1 1 d D . .
H31 H 0.6012 0.6984 1.0328 0.119 Uiso 1 1 calc R . .
H32 H 0.3713 0.6315 0.9827 0.119 Uiso 1 1 calc R . .
C4 C 0.1898(10) 0.8282(5) 0.7845(4) 0.0439(16) Uani 1 1 d D . .
C5 C 0.0536(11) 0.7470(5) 0.7125(5) 0.0469(17) Uani 1 1 d D . .
H51 H -0.0991 0.7237 0.7127 0.056 Uiso 1 1 calc R . .
C6 C 0.1905(13) 0.7074(6) 0.6402(5) 0.0538(19) Uani 1 1 d D . .
H61 H 0.1432 0.6538 0.5850 0.065 Uiso 1 1 calc R . .
C7 C 0.4091(12) 0.7631(6) 0.6667(5) 0.0531(19) Uani 1 1 d D . .
H71 H 0.5324 0.7532 0.6321 0.064 Uiso 1 1 calc R . .
C8 C 0.4095(10) 0.8360(6) 0.7538(5) 0.0503(18) Uani 1 1 d D . .
H81 H 0.5347 0.8828 0.7869 0.060 Uiso 1 1 calc R . .
C9 C 0.059(2) 1.0470(8) 0.7106(7) 0.110(4) Uani 1 1 d D . .
H91 H 0.0329 1.0924 0.7677 0.132 Uiso 1 1 calc R . .
C10 C -0.1014(14) 0.9686(12) 0.6492(11) 0.130(7) Uani 1 1 d D . .
H101 H -0.2518 0.9492 0.6566 0.156 Uiso 1 1 calc R . .
C11 C 0.017(2) 0.9269(8) 0.5751(7) 0.099(4) Uani 1 1 d D . .
H111 H -0.0470 0.8746 0.5216 0.118 Uiso 1 1 calc R . .
C12 C 0.2353(17) 0.9711(8) 0.5892(6) 0.073(2) Uani 1 1 d D . .
H121 H 0.3472 0.9536 0.5494 0.088 Uiso 1 1 calc R . .
C13 C 0.2586(16) 1.0454(7) 0.6725(7) 0.075(3) Uani 1 1 d D . .
H131 H 0.3923 1.0894 0.7000 0.090 Uiso 1 1 calc R . .
C14 C 0.4034(10) 0.6030(5) 1.1668(4) 0.0359(14) Uani 1 1 d D . .
C15 C 0.6266(10) 0.5867(6) 1.1988(4) 0.0417(16) Uani 1 1 d D . .
H151 H 0.7531 0.6392 1.2084 0.050 Uiso 1 1 calc R . .
C16 C 0.6248(12) 0.4774(6) 1.2136(4) 0.0493(18) Uani 1 1 d D . .
H161 H 0.7502 0.4455 1.2342 0.059 Uiso 1 1 calc R . .
C17 C 0.4027(12) 0.4250(5) 1.1921(4) 0.0503(18) Uani 1 1 d D . .
H171 H 0.3545 0.3527 1.1962 0.060 Uiso 1 1 calc R . .
C18 C 0.2653(11) 0.5012(5) 1.1631(4) 0.0464(17) Uani 1 1 d D . .
H181 H 0.1101 0.4876 1.1446 0.056 Uiso 1 1 calc R . .
C19 C 0.2770(17) 0.7248(8) 1.3747(5) 0.071(2) Uani 1 1 d D . .
H191 H 0.2201 0.7875 1.3596 0.085 Uiso 1 1 calc R . .
C20 C 0.4979(15) 0.7154(7) 1.4020(5) 0.068(2) Uani 1 1 d D . .
H201 H 0.6185 0.7704 1.4082 0.081 Uiso 1 1 calc R . .
C21 C 0.5129(14) 0.6103(7) 1.4188(5) 0.066(2) Uani 1 1 d D . .
H211 H 0.6449 0.5829 1.4390 0.079 Uiso 1 1 calc R . .
C22 C 0.2984(16) 0.5528(7) 1.4006(5) 0.068(2) Uani 1 1 d D . .
H221 H 0.2598 0.4798 1.4056 0.082 Uiso 1 1 calc R . .
C23 C 0.1513(13) 0.6246(10) 1.3734(5) 0.079(3) Uani 1 1 d D . .
H231 H -0.0046 0.6084 1.3572 0.095 Uiso 1 1 calc R . .

loop_
_atom_site_aniso_label
_atom_site_aniso_U_11
_atom_site_aniso_U_22
_atom_site_aniso_U_33
_atom_site_aniso_U_23
_atom_site_aniso_U_13
_atom_site_aniso_U_12
Fe1 0.0433(5) 0.0378(5) 0.0394(6) 0.0226(4) 0.0058(4) 0.0103(4)
Fe2 0.0442(5) 0.0382(5) 0.0286(5) 0.0125(4) 0.0075(4) 0.0070(4)
Se1 0.1446(9) 0.0818(6) 0.0424(5) 0.0319(4) 0.0283(5) 0.0641(6)
Se2 0.1039(6) 0.0606(5) 0.0356(5) 0.0227(4) 0.0180(4) 0.0423(4)
C1 0.104(7) 0.121(8) 0.037(5) 0.031(5) 0.017(5) 0.027(6)
C2 0.107(7) 0.096(7) 0.047(5) 0.024(5) 0.011(5) 0.006(6)
C3 0.165(9) 0.102(7) 0.061(6) 0.051(5) 0.048(6) 0.085(7)
C4 0.046(4) 0.046(4) 0.046(4) 0.024(3) 0.000(3) 0.009(3)
C5 0.048(4) 0.049(4) 0.059(5) 0.038(4) 0.002(4) 0.006(3)
C6 0.081(5) 0.040(4) 0.044(5) 0.016(3) 0.006(4) 0.012(4)
C7 0.056(5) 0.057(4) 0.062(5) 0.035(4) 0.022(4) 0.026(4)
C8 0.035(4) 0.062(5) 0.063(5) 0.036(4) -0.009(3) 0.005(3)
C9 0.190(12) 0.076(7) 0.111(9) 0.067(7) 0.093(9) 0.097(8)
C10 0.036(5) 0.164(12) 0.28(2) 0.195(14) 0.037(8) 0.028(6)
C11 0.125(9) 0.073(6) 0.110(9) 0.069(7) -0.073(7) -0.024(7)
C12 0.109(7) 0.074(6) 0.062(6) 0.052(5) 0.031(5) 0.022(5)
C13 0.099(7) 0.043(5) 0.089(7) 0.039(5) -0.029(6) -0.010(5)
C14 0.047(4) 0.041(4) 0.020(3) 0.008(3) 0.011(3) 0.011(3)
C15 0.036(3) 0.055(4) 0.036(4) 0.016(3) 0.009(3) 0.005(3)
C16 0.063(5) 0.063(4) 0.031(4) 0.022(3) 0.012(3) 0.036(4)
C17 0.085(6) 0.031(3) 0.037(4) 0.011(3) 0.014(4) 0.003(4)
C18 0.047(4) 0.053(4) 0.030(4) 0.000(3) 0.009(3) -0.004(3)
C19 0.113(7) 0.075(6) 0.026(4) 0.012(4) 0.017(5) 0.047(6)
C20 0.097(7) 0.055(5) 0.039(5) 0.000(4) 0.011(4) -0.018(5)
C21 0.081(6) 0.082(6) 0.035(5) 0.021(4) -0.005(4) 0.022(5)
C22 0.105(7) 0.057(5) 0.048(5) 0.019(4) 0.030(5) -0.005(5)
C23 0.043(5) 0.147(9) 0.031(5) 0.002(5) 0.014(3) 0.004(6)

loop_
_atom_type_symbol
_atom_type_description
_atom_type_scat_dispersion_real
_atom_type_scat_dispersion_imag
_atom_type_scat_source
C C 0.0033 0.0016 'International Tables Vol C Tables 4.2.6.8 and 6.1.1.4'
H H 0.0000 0.0000 'International Tables Vol C Tables 4.2.6.8 and 6.1.1.4'
Fe Fe 0.3463 0.8444 'International Tables Vol C Tables 4.2.6.8 and 6.1.1.4'
Se Se -0.0929 2.2259 'International Tables Vol C Tables 4.2.6.8 and 6.1.1.4'

loop_
_geom_angle_atom_site_label_1
_geom_angle_atom_site_label_2
_geom_angle_atom_site_label_3
_geom_angle
_geom_angle_site_symmetry_1
_geom_angle_site_symmetry_3
_geom_angle_publ_flag
C11 Fe1 C10 40.1(4) . . ?
C11 Fe1 C13 64.5(3) . . ?
C10 Fe1 C13 67.2(3) . . ?
C11 Fe1 C9 65.7(4) . . ?
C10 Fe1 C9 40.6(4) . . ?
C13 Fe1 C9 39.2(3) . . ?
C11 Fe1 C5 122.8(4) . . ?
C10 Fe1 C5 108.5(3) . . ?
C13 Fe1 C5 164.3(4) . . ?
C9 Fe1 C5 127.8(4) . . ?
C11 Fe1 C8 161.5(5) . . ?
C10 Fe1 C8 156.3(5) . . ?
C13 Fe1 C8 109.3(3) . . ?
C9 Fe1 C8 121.7(5) . . ?
C5 Fe1 C8 68.1(3) . . ?
C11 Fe1 C12 39.0(3) . . ?
C10 Fe1 C12 67.9(4) . . ?
C13 Fe1 C12 38.7(3) . . ?
C9 Fe1 C12 66.2(3) . . ?
C5 Fe1 C12 155.5(4) . . ?
C8 Fe1 C12 125.1(4) . . ?
C11 Fe1 C4 156.9(4) . . ?
C10 Fe1 C4 120.9(4) . . ?
C13 Fe1 C4 126.8(3) . . ?
C9 Fe1 C4 109.1(3) . . ?
C5 Fe1 C4 41.0(2) . . ?
C8 Fe1 C4 41.0(2) . . ?
C12 Fe1 C4 162.0(4) . . ?
C11 Fe1 C6 109.8(3) . . ?
C10 Fe1 C6 126.4(5) . . ?
C13 Fe1 C6 153.8(4) . . ?
C9 Fe1 C6 164.8(5) . . ?
C5 Fe1 C6 41.0(2) . . ?
C8 Fe1 C6 67.5(3) . . ?
C12 Fe1 C6 120.3(3) . . ?
C4 Fe1 C6 69.0(3) . . ?
C11 Fe1 C7 126.2(4) . . ?
C10 Fe1 C7 162.7(6) . . ?
C13 Fe1 C7 120.5(4) . . ?
C9 Fe1 C7 154.5(5) . . ?
C5 Fe1 C7 68.2(3) . . ?
C8 Fe1 C7 39.9(2) . . ?
C12 Fe1 C7 107.6(3) . . ?
C4 Fe1 C7 68.7(3) . . ?
C6 Fe1 C7 40.1(2) . . ?
C20 Fe2 C21 40.1(3) . . ?
C20 Fe2 C22 67.3(3) . . ?
C21 Fe2 C22 39.9(3) . . ?
C20 Fe2 C19 39.3(3) . . ?
C21 Fe2 C19 66.6(3) . . ?
C22 Fe2 C19 67.1(3) . . ?
C20 Fe2 C15 108.3(3) . . ?
C21 Fe2 C15 121.7(3) . . ?
C22 Fe2 C15 156.5(3) . . ?
C19 Fe2 C15 125.1(3) . . ?
C20 Fe2 C23 66.6(3) . . ?
C21 Fe2 C23 66.6(3) . . ?
C22 Fe2 C23 39.9(3) . . ?
C19 Fe2 C23 39.8(3) . . ?
C15 Fe2 C23 161.7(4) . . ?
C20 Fe2 C16 125.0(3) . . ?
C21 Fe2 C16 108.2(3) . . ?
C22 Fe2 C16 121.6(3) . . ?
C19 Fe2 C16 161.0(4) . . ?
C15 Fe2 C16 40.6(2) . . ?
C23 Fe2 C16 157.0(4) . . ?
C20 Fe2 C18 157.5(3) . . ?
C21 Fe2 C18 161.1(3) . . ?
C22 Fe2 C18 125.3(3) . . ?
C19 Fe2 C18 123.5(3) . . ?
C15 Fe2 C18 67.8(3) . . ?
C23 Fe2 C18 109.7(3) . . ?
C16 Fe2 C18 67.4(3) . . ?
C20 Fe2 C17 160.9(3) . . ?
C21 Fe2 C17 124.6(3) . . ?
C22 Fe2 C17 108.3(3) . . ?
C19 Fe2 C17 158.1(4) . . ?
C15 Fe2 C17 67.9(3) . . ?
C23 Fe2 C17 122.8(4) . . ?
C16 Fe2 C17 40.0(2) . . ?
C18 Fe2 C17 40.2(2) . . ?
C20 Fe2 C14 121.7(3) . . ?
C21 Fe2 C14 156.7(3) . . ?
C22 Fe2 C14 161.8(3) . . ?
C19 Fe2 C14 108.9(3) . . ?
C15 Fe2 C14 40.5(2) . . ?
C23 Fe2 C14 125.7(3) . . ?
C16 Fe2 C14 68.2(2) . . ?
C18 Fe2 C14 40.8(2) . . ?
C17 Fe2 C14 68.4(2) . . ?
C4 Se1 C1 97.3(3) . . ?
C14 Se2 C3 97.7(3) . . ?
C2 C1 Se1 109.3(6) . . ?
C2 C1 H11 109.8 . . ?
Se1 C1 H11 109.8 . . ?
C2 C1 H12 109.8 . . ?
Se1 C1 H12 109.8 . . ?
H11 C1 H12 108.3 . . ?
C1 C2 C3 108.6(7) . . ?
C1 C2 H21 110.0 . . ?
C3 C2 H21 110.0 . . ?
C1 C2 H22 110.0 . . ?
C3 C2 H22 110.0 . . ?
H21 C2 H22 108.3 . . ?
C2 C3 Se2 109.3(5) . . ?
C2 C3 H31 109.8 . . ?
Se2 C3 H31 109.8 . . ?
C2 C3 H32 109.8 . . ?
Se2 C3 H32 109.8 . . ?
H31 C3 H32 108.3 . . ?
C5 C4 C8 105.8(6) . . ?
C5 C4 Se1 124.8(5) . . ?
C8 C4 Se1 129.2(5) . . ?
C5 C4 Fe1 69.0(4) . . ?
C8 C4 Fe1 69.3(4) . . ?
Se1 C4 Fe1 122.6(3) . . ?
C6 C5 C4 108.4(6) . . ?
C6 C5 Fe1 70.1(4) . . ?
C4 C5 Fe1 69.9(4) . . ?
C6 C5 H51 125.8 . . ?
C4 C5 H51 125.8 . . ?
Fe1 C5 H51 125.7 . . ?
C7 C6 C5 108.0(6) . . ?
C7 C6 Fe1 70.3(4) . . ?
C5 C6 Fe1 69.0(4) . . ?
C7 C6 H61 126.0 . . ?
C5 C6 H61 126.0 . . ?
Fe1 C6 H61 126.3 . . ?
C8 C7 C6 108.0(6) . . ?
C8 C7 Fe1 69.4(4) . . ?
C6 C7 Fe1 69.6(4) . . ?
C8 C7 H71 126.0 . . ?
C6 C7 H71 126.0 . . ?
Fe1 C7 H71 126.6 . . ?
C7 C8 C4 109.8(6) . . ?
C7 C8 Fe1 70.7(4) . . ?
C4 C8 Fe1 69.7(3) . . ?
C7 C8 H81 125.1 . . ?
C4 C8 H81 125.1 . . ?
Fe1 C8 H81 126.0 . . ?
C13 C9 C10 108.3(9) . . ?
C13 C9 Fe1 70.4(4) . . ?
C10 C9 Fe1 69.5(5) . . ?
C13 C9 H91 125.9 . . ?
C10 C9 H91 125.9 . . ?
Fe1 C9 H91 125.9 . . ?
C11 C10 C9 103.5(8) . . ?
C11 C10 Fe1 69.4(5) . . ?
C9 C10 Fe1 69.9(5) . . ?
C11 C10 H101 128.3 . . ?
C9 C10 H101 128.3 . . ?
Fe1 C10 H101 124.2 . . ?
C12 C11 C10 112.0(9) . . ?
C12 C11 Fe1 71.6(5) . . ?
C10 C11 Fe1 70.5(5) . . ?
C12 C11 H111 124.0 . . ?
C10 C11 H111 124.0 . . ?
Fe1 C11 H111 125.5 . . ?
C13 C12 C11 106.0(8) . . ?
C13 C12 Fe1 70.3(4) . . ?
C11 C12 Fe1 69.4(5) . . ?
C13 C12 H121 127.0 . . ?
C11 C12 H121 127.0 . . ?
Fe1 C12 H121 124.9 . . ?
C12 C13 C9 110.2(9) . . ?
C12 C13 Fe1 71.0(4) . . ?
C9 C13 Fe1 70.4(5) . . ?
C12 C13 H131 124.9 . . ?
C9 C13 H131 124.9 . . ?
Fe1 C13 H131 125.3 . . ?
C15 C14 C18 106.3(6) . . ?
C15 C14 Se2 127.4(5) . . ?
C18 C14 Se2 126.2(5) . . ?
C15 C14 Fe2 68.9(3) . . ?
C18 C14 Fe2 69.3(3) . . ?
Se2 C14 Fe2 124.5(3) . . ?
C16 C15 C14 108.6(6) . . ?
C16 C15 Fe2 70.0(4) . . ?
C14 C15 Fe2 70.6(3) . . ?
C16 C15 H151 125.7 . . ?
C14 C15 H151 125.7 . . ?
Fe2 C15 H151 125.3 . . ?
C17 C16 C15 108.6(5) . . ?
C17 C16 Fe2 70.4(4) . . ?
C15 C16 Fe2 69.5(3) . . ?
C17 C16 H161 125.7 . . ?
C15 C16 H161 125.7 . . ?
Fe2 C16 H161 126.0 . . ?
C16 C17 C18 107.7(5) . . ?
C16 C17 Fe2 69.6(4) . . ?
C18 C17 Fe2 69.8(3) . . ?
C16 C17 H171 126.1 . . ?
C18 C17 H171 126.1 . . ?
Fe2 C17 H171 126.0 . . ?
C17 C18 C14 108.8(6) . . ?
C17 C18 Fe2 70.0(4) . . ?
C14 C18 Fe2 69.9(3) . . ?
C17 C18 H181 125.6 . . ?
C14 C18 H181 125.6 . . ?
Fe2 C18 H181 126.1 . . ?
C20 C19 C23 108.1(8) . . ?
C20 C19 Fe2 69.6(4) . . ?
C23 C19 Fe2 70.2(4) . . ?
C20 C19 H191 126.0 . . ?
C23 C19 H191 126.0 . . ?
Fe2 C19 H191 125.8 . . ?
C19 C20 C21 108.4(7) . . ?
C19 C20 Fe2 71.2(4) . . ?
C21 C20 Fe2 70.1(4) . . ?
C19 C20 H201 125.8 . . ?
C21 C20 H201 125.8 . . ?
Fe2 C20 H201 124.6 . . ?
C22 C21 C20 108.3(7) . . ?
C22 C21 Fe2 70.6(4) . . ?
C20 C21 Fe2 69.8(4) . . ?
C22 C21 H211 125.8 . . ?
C20 C21 H211 125.8 . . ?
Fe2 C21 H211 125.4 . . ?
C21 C22 C23 107.0(7) . . ?
C21 C22 Fe2 69.5(4) . . ?
C23 C22 Fe2 70.3(4) . . ?
C21 C22 H221 126.5 . . ?
C23 C22 H221 126.5 . . ?
Fe2 C22 H221 125.3 . . ?
C19 C23 C22 108.2(7) . . ?
C19 C23 Fe2 69.9(4) . . ?
C22 C23 Fe2 69.8(4) . . ?
C19 C23 H231 125.9 . . ?
C22 C23 H231 125.9 . . ?
Fe2 C23 H231 125.9 . . ?

loop_
_geom_bond_atom_site_label_1
_geom_bond_atom_site_label_2
_geom_bond_distance
_geom_bond_site_symmetry_2
_geom_bond_publ_flag
Fe1 C11 2.002(8) . ?
Fe1 C10 2.016(8) . ?
Fe1 C13 2.021(7) . ?
Fe1 C9 2.022(8) . ?
Fe1 C5 2.022(6) . ?
Fe1 C8 2.028(6) . ?
Fe1 C12 2.030(7) . ?
Fe1 C4 2.035(6) . ?
Fe1 C6 2.037(6) . ?
Fe1 C7 2.046(6) . ?
Fe2 C20 2.012(7) . ?
Fe2 C21 2.016(7) . ?
Fe2 C22 2.030(7) . ?
Fe2 C19 2.032(7) . ?
Fe2 C15 2.033(6) . ?
Fe2 C23 2.036(7) . ?
Fe2 C16 2.039(6) . ?
Fe2 C18 2.048(6) . ?
Fe2 C17 2.050(6) . ?
Fe2 C14 2.056(6) . ?
Se1 C4 1.872(6) . ?
Se1 C1 1.995(6) . ?
Se2 C14 1.878(6) . ?
Se2 C3 1.979(6) . ?
C1 C2 1.509(8) . ?
C1 H11 0.9700 . ?
C1 H12 0.9700 . ?
C2 C3 1.537(8) . ?
C2 H21 0.9700 . ?
C2 H22 0.9700 . ?
C3 H31 0.9700 . ?
C3 H32 0.9700 . ?
C4 C5 1.422(8) . ?
C4 C8 1.422(8) . ?
C5 C6 1.420(8) . ?
C5 H51 0.9300 . ?
C6 C7 1.399(9) . ?
C6 H61 0.9300 . ?
C7 C8 1.390(8) . ?
C7 H71 0.9300 . ?
C8 H81 0.9300 . ?
C9 C13 1.357(10) . ?
C9 C10 1.401(12) . ?
C9 H91 0.9300 . ?
C10 C11 1.378(12) . ?
C10 H101 0.9300 . ?
C11 C12 1.347(11) . ?
C11 H111 0.9300 . ?
C12 C13 1.343(10) . ?
C12 H121 0.9300 . ?
C13 H131 0.9300 . ?
C14 C15 1.416(8) . ?
C14 C18 1.429(8) . ?
C15 C16 1.411(8) . ?
C15 H151 0.9300 . ?
C16 C17 1.399(8) . ?
C16 H161 0.9300 . ?
C17 C18 1.408(8) . ?
C17 H171 0.9300 . ?
C18 H181 0.9300 . ?
C19 C20 1.359(10) . ?
C19 C23 1.386(10) . ?
C19 H191 0.9300 . ?
C20 C21 1.382(9) . ?
C20 H201 0.9300 . ?
C21 C22 1.381(10) . ?
C21 H211 0.9300 . ?
C22 C23 1.387(10) . ?
C22 H221 0.9300 . ?
C23 H231 0.9300 . ?

loop_
_geom_torsion_atom_site_label_1
_geom_torsion_atom_site_label_2
_geom_torsion_atom_site_label_3
_geom_torsion_atom_site_label_4
_geom_torsion
_geom_torsion_site_symmetry_1
_geom_torsion_site_symmetry_2
_geom_torsion_site_symmetry_3
_geom_torsion_site_symmetry_4
_geom_torsion_publ_flag
C4 Se1 C1 C2 78.5(6) . . . . ?
Se1 C1 C2 C3 -172.2(5) . . . . ?
C1 C2 C3 Se2 -71.6(8) . . . . ?
C14 Se2 C3 C2 -177.2(6) . . . . ?
C1 Se1 C4 C5 89.7(6) . . . . ?
C1 Se1 C4 C8 -95.7(6) . . . . ?
C1 Se1 C4 Fe1 175.4(4) . . . . ?
C11 Fe1 C4 C5 53.5(10) . . . . ?
C10 Fe1 C4 C5 83.0(6) . . . . ?
C13 Fe1 C4 C5 166.3(5) . . . . ?
C9 Fe1 C4 C5 126.2(6) . . . . ?
C8 Fe1 C4 C5 -117.2(5) . . . . ?
C12 Fe1 C4 C5 -162.1(9) . . . . ?
C6 Fe1 C4 C5 -37.8(4) . . . . ?
C7 Fe1 C4 C5 -80.9(4) . . . . ?
C11 Fe1 C4 C8 170.7(8) . . . . ?
C10 Fe1 C4 C8 -159.8(6) . . . . ?
C13 Fe1 C4 C8 -76.5(5) . . . . ?
C9 Fe1 C4 C8 -116.6(6) . . . . ?
C5 Fe1 C4 C8 117.2(5) . . . . ?
C12 Fe1 C4 C8 -44.9(11) . . . . ?
C6 Fe1 C4 C8 79.4(4) . . . . ?
C7 Fe1 C4 C8 36.3(4) . . . . ?
C11 Fe1 C4 Se1 -65.2(10) . . . . ?
C10 Fe1 C4 Se1 -35.7(7) . . . . ?
C13 Fe1 C4 Se1 47.6(6) . . . . ?
C9 Fe1 C4 Se1 7.5(6) . . . . ?
C5 Fe1 C4 Se1 -118.7(5) . . . . ?
C8 Fe1 C4 Se1 124.1(6) . . . . ?
C12 Fe1 C4 Se1 79.2(10) . . . . ?
C6 Fe1 C4 Se1 -156.5(5) . . . . ?
C7 Fe1 C4 Se1 160.4(5) . . . . ?
C8 C4 C5 C6 -0.1(7) . . . . ?
Se1 C4 C5 C6 175.6(4) . . . . ?
Fe1 C4 C5 C6 59.8(4) . . . . ?
C8 C4 C5 Fe1 -59.8(4) . . . . ?
Se1 C4 C5 Fe1 115.8(5) . . . . ?
C11 Fe1 C5 C6 82.7(6) . . . . ?
C10 Fe1 C5 C6 124.7(7) . . . . ?
C13 Fe1 C5 C6 -163.8(10) . . . . ?
C9 Fe1 C5 C6 165.8(6) . . . . ?
C8 Fe1 C5 C6 -80.3(4) . . . . ?
C12 Fe1 C5 C6 47.5(9) . . . . ?
C4 Fe1 C5 C6 -119.3(5) . . . . ?
C7 Fe1 C5 C6 -37.2(4) . . . . ?
C11 Fe1 C5 C4 -158.0(5) . . . . ?
C10 Fe1 C5 C4 -116.0(6) . . . . ?
C13 Fe1 C5 C4 -44.5(12) . . . . ?
C9 Fe1 C5 C4 -74.9(6) . . . . ?
C8 Fe1 C5 C4 38.9(4) . . . . ?
C12 Fe1 C5 C4 166.8(7) . . . . ?
C6 Fe1 C5 C4 119.3(5) . . . . ?
C7 Fe1 C5 C4 82.1(4) . . . . ?
C4 C5 C6 C7 0.0(7) . . . . ?
Fe1 C5 C6 C7 59.7(4) . . . . ?
C4 C5 C6 Fe1 -59.7(4) . . . . ?
C11 Fe1 C6 C7 123.1(6) . . . . ?
C10 Fe1 C6 C7 165.0(6) . . . . ?
C13 Fe1 C6 C7 50.8(9) . . . . ?
C9 Fe1 C6 C7 -167.1(13) . . . . ?
C5 Fe1 C6 C7 -119.3(6) . . . . ?
C8 Fe1 C6 C7 -37.2(4) . . . . ?
C12 Fe1 C6 C7 81.4(5) . . . . ?
C4 Fe1 C6 C7 -81.5(4) . . . . ?
C11 Fe1 C6 C5 -117.6(6) . . . . ?
C10 Fe1 C6 C5 -75.7(6) . . . . ?
C13 Fe1 C6 C5 170.1(6) . . . . ?
C9 Fe1 C6 C5 -47.8(15) . . . . ?
C8 Fe1 C6 C5 82.1(4) . . . . ?
C12 Fe1 C6 C5 -159.3(5) . . . . ?
C4 Fe1 C6 C5 37.8(4) . . . . ?
C7 Fe1 C6 C5 119.3(6) . . . . ?
C5 C6 C7 C8 0.1(7) . . . . ?
Fe1 C6 C7 C8 58.9(5) . . . . ?
C5 C6 C7 Fe1 -58.8(4) . . . . ?
C11 Fe1 C7 C8 163.0(5) . . . . ?
C10 Fe1 C7 C8 -163.9(10) . . . . ?
C13 Fe1 C7 C8 83.8(5) . . . . ?
C9 Fe1 C7 C8 52.6(9) . . . . ?
C5 Fe1 C7 C8 -81.5(4) . . . . ?
C12 Fe1 C7 C8 124.1(5) . . . . ?
C4 Fe1 C7 C8 -37.2(4) . . . . ?
C6 Fe1 C7 C8 -119.5(6) . . . . ?
C11 Fe1 C7 C6 -77.4(6) . . . . ?
C10 Fe1 C7 C6 -44.4(12) . . . . ?
C13 Fe1 C7 C6 -156.6(5) . . . . ?
C9 Fe1 C7 C6 172.2(7) . . . . ?
C5 Fe1 C7 C6 38.0(4) . . . . ?
C8 Fe1 C7 C6 119.5(6) . . . . ?
C12 Fe1 C7 C6 -116.4(5) . . . . ?
C4 Fe1 C7 C6 82.3(4) . . . . ?
C6 C7 C8 C4 -0.1(7) . . . . ?
Fe1 C7 C8 C4 59.0(4) . . . . ?
C6 C7 C8 Fe1 -59.1(5) . . . . ?
C5 C4 C8 C7 0.1(7) . . . . ?
Se1 C4 C8 C7 -175.3(5) . . . . ?
Fe1 C4 C8 C7 -59.5(5) . . . . ?
C5 C4 C8 Fe1 59.7(4) . . . . ?
Se1 C4 C8 Fe1 -115.7(5) . . . . ?
C11 Fe1 C8 C7 -47.8(11) . . . . ?
C10 Fe1 C8 C7 168.2(8) . . . . ?
C13 Fe1 C8 C7 -114.8(5) . . . . ?
C9 Fe1 C8 C7 -156.3(5) . . . . ?
C5 Fe1 C8 C7 81.8(4) . . . . ?
C12 Fe1 C8 C7 -74.7(5) . . . . ?
C4 Fe1 C8 C7 120.8(6) . . . . ?
C6 Fe1 C8 C7 37.3(4) . . . . ?
C11 Fe1 C8 C4 -168.5(10) . . . . ?
C10 Fe1 C8 C4 47.4(10) . . . . ?
C13 Fe1 C8 C4 124.4(5) . . . . ?
C9 Fe1 C8 C4 82.9(5) . . . . ?
C5 Fe1 C8 C4 -39.0(4) . . . . ?
C12 Fe1 C8 C4 164.5(4) . . . . ?
C6 Fe1 C8 C4 -83.4(4) . . . . ?
C7 Fe1 C8 C4 -120.8(6) . . . . ?
C11 Fe1 C9 C13 -78.9(6) . . . . ?
C10 Fe1 C9 C13 -119.2(9) . . . . ?
C5 Fe1 C9 C13 167.4(5) . . . . ?
C8 Fe1 C9 C13 81.8(7) . . . . ?
C12 Fe1 C9 C13 -36.0(5) . . . . ?
C4 Fe1 C9 C13 125.3(6) . . . . ?
C6 Fe1 C9 C13 -154.6(11) . . . . ?
C7 Fe1 C9 C13 44.9(11) . . . . ?
C11 Fe1 C9 C10 40.3(5) . . . . ?
C13 Fe1 C9 C10 119.2(9) . . . . ?
C5 Fe1 C9 C10 -73.3(7) . . . . ?
C8 Fe1 C9 C10 -159.0(6) . . . . ?
C12 Fe1 C9 C10 83.2(6) . . . . ?
C4 Fe1 C9 C10 -115.5(7) . . . . ?
C6 Fe1 C9 C10 -35.4(16) . . . . ?
C7 Fe1 C9 C10 164.2(8) . . . . ?
C13 C9 C10 C11 -1.8(10) . . . . ?
Fe1 C9 C10 C11 -61.8(6) . . . . ?
C13 C9 C10 Fe1 59.9(6) . . . . ?
C13 Fe1 C10 C11 77.0(6) . . . . ?
C9 Fe1 C10 C11 113.8(8) . . . . ?
C5 Fe1 C10 C11 -119.2(6) . . . . ?
C8 Fe1 C10 C11 163.2(7) . . . . ?
C12 Fe1 C10 C11 35.0(5) . . . . ?
C4 Fe1 C10 C11 -162.6(6) . . . . ?
C6 Fe1 C10 C11 -77.1(7) . . . . ?
C7 Fe1 C10 C11 -43.1(13) . . . . ?
C11 Fe1 C10 C9 -113.8(8) . . . . ?
C13 Fe1 C10 C9 -36.7(5) . . . . ?
C5 Fe1 C10 C9 127.1(6) . . . . ?
C8 Fe1 C10 C9 49.4(11) . . . . ?
C12 Fe1 C10 C9 -78.8(6) . . . . ?
C4 Fe1 C10 C9 83.6(6) . . . . ?
C6 Fe1 C10 C9 169.1(5) . . . . ?
C7 Fe1 C10 C9 -156.8(9) . . . . ?
C9 C10 C11 C12 2.4(10) . . . . ?
Fe1 C10 C11 C12 -59.7(6) . . . . ?
C9 C10 C11 Fe1 62.1(6) . . . . ?
C10 Fe1 C11 C12 122.5(9) . . . . ?
C13 Fe1 C11 C12 38.3(5) . . . . ?
C9 Fe1 C11 C12 81.7(6) . . . . ?
C5 Fe1 C11 C12 -157.7(5) . . . . ?
C8 Fe1 C11 C12 -36.0(13) . . . . ?
C4 Fe1 C11 C12 163.4(7) . . . . ?
C6 Fe1 C11 C12 -114.0(6) . . . . ?
C7 Fe1 C11 C12 -72.1(6) . . . . ?
C13 Fe1 C11 C10 -84.2(7) . . . . ?
C9 Fe1 C11 C10 -40.8(5) . . . . ?
C5 Fe1 C11 C10 79.8(7) . . . . ?
C8 Fe1 C11 C10 -158.5(10) . . . . ?
C12 Fe1 C11 C10 -122.5(9) . . . . ?
C4 Fe1 C11 C10 40.9(12) . . . . ?
C6 Fe1 C11 C10 123.5(7) . . . . ?
C7 Fe1 C11 C10 165.4(6) . . . . ?
C10 C11 C12 C13 -2.1(10) . . . . ?
Fe1 C11 C12 C13 -61.1(5) . . . . ?
C10 C11 C12 Fe1 59.1(7) . . . . ?
C11 Fe1 C12 C13 116.6(8) . . . . ?
C10 Fe1 C12 C13 80.7(6) . . . . ?
C9 Fe1 C12 C13 36.5(6) . . . . ?
C5 Fe1 C12 C13 167.0(6) . . . . ?
C8 Fe1 C12 C13 -76.6(6) . . . . ?
C4 Fe1 C12 C13 -42.1(12) . . . . ?
C6 Fe1 C12 C13 -159.0(5) . . . . ?
C7 Fe1 C12 C13 -117.1(6) . . . . ?
C10 Fe1 C12 C11 -35.9(6) . . . . ?
C13 Fe1 C12 C11 -116.6(8) . . . . ?
C9 Fe1 C12 C11 -80.1(7) . . . . ?
C5 Fe1 C12 C11 50.4(10) . . . . ?
C8 Fe1 C12 C11 166.8(6) . . . . ?
C4 Fe1 C12 C11 -158.7(9) . . . . ?
C6 Fe1 C12 C11 84.4(7) . . . . ?
C7 Fe1 C12 C11 126.3(6) . . . . ?
C11 C12 C13 C9 0.8(9) . . . . ?
Fe1 C12 C13 C9 -59.7(6) . . . . ?
C11 C12 C13 Fe1 60.5(5) . . . . ?
C10 C9 C13 C12 0.7(10) . . . . ?
Fe1 C9 C13 C12 60.1(6) . . . . ?
C10 C9 C13 Fe1 -59.4(6) . . . . ?
C11 Fe1 C13 C12 -38.6(5) . . . . ?
C10 Fe1 C13 C12 -82.6(6) . . . . ?
C9 Fe1 C13 C12 -120.6(8) . . . . ?
C5 Fe1 C13 C12 -159.9(10) . . . . ?
C8 Fe1 C13 C12 122.5(6) . . . . ?
C4 Fe1 C13 C12 165.0(5) . . . . ?
C6 Fe1 C13 C12 44.6(10) . . . . ?
C7 Fe1 C13 C12 80.0(6) . . . . ?
C11 Fe1 C13 C9 82.0(7) . . . . ?
C10 Fe1 C13 C9 38.0(6) . . . . ?
C5 Fe1 C13 C9 -39.3(13) . . . . ?
C8 Fe1 C13 C9 -116.9(7) . . . . ?
C12 Fe1 C13 C9 120.6(8) . . . . ?
C4 Fe1 C13 C9 -74.4(7) . . . . ?
C6 Fe1 C13 C9 165.2(8) . . . . ?
C7 Fe1 C13 C9 -159.4(7) . . . . ?
C3 Se2 C14 C15 76.3(6) . . . . ?
C3 Se2 C14 C18 -106.8(6) . . . . ?
C3 Se2 C14 Fe2 164.9(4) . . . . ?
C20 Fe2 C14 C15 81.0(5) . . . . ?
C21 Fe2 C14 C15 47.8(8) . . . . ?
C22 Fe2 C14 C15 -163.7(8) . . . . ?
C19 Fe2 C14 C15 122.3(5) . . . . ?
C23 Fe2 C14 C15 163.4(5) . . . . ?
C16 Fe2 C14 C15 -37.7(4) . . . . ?
C18 Fe2 C14 C15 -117.9(5) . . . . ?
C17 Fe2 C14 C15 -80.9(4) . . . . ?
C20 Fe2 C14 C18 -161.1(4) . . . . ?
C21 Fe2 C14 C18 165.7(6) . . . . ?
C22 Fe2 C14 C18 -45.8(10) . . . . ?
C19 Fe2 C14 C18 -119.8(5) . . . . ?
C15 Fe2 C14 C18 117.9(5) . . . . ?
C23 Fe2 C14 C18 -78.7(5) . . . . ?
C16 Fe2 C14 C18 80.2(4) . . . . ?
C17 Fe2 C14 C18 37.0(4) . . . . ?
C20 Fe2 C14 Se2 -40.7(5) . . . . ?
C21 Fe2 C14 Se2 -73.9(8) . . . . ?
C22 Fe2 C14 Se2 74.7(10) . . . . ?
C19 Fe2 C14 Se2 0.6(5) . . . . ?
C15 Fe2 C14 Se2 -121.7(6) . . . . ?
C23 Fe2 C14 Se2 41.8(6) . . . . ?
C16 Fe2 C14 Se2 -159.4(5) . . . . ?
C18 Fe2 C14 Se2 120.4(5) . . . . ?
C17 Fe2 C14 Se2 157.4(5) . . . . ?
C18 C14 C15 C16 0.4(7) . . . . ?
Se2 C14 C15 C16 177.9(4) . . . . ?
Fe2 C14 C15 C16 59.9(4) . . . . ?
C18 C14 C15 Fe2 -59.5(4) . . . . ?
Se2 C14 C15 Fe2 118.0(5) . . . . ?
C20 Fe2 C15 C16 123.0(5) . . . . ?
C21 Fe2 C15 C16 80.9(5) . . . . ?
C22 Fe2 C15 C16 48.1(9) . . . . ?
C19 Fe2 C15 C16 163.1(4) . . . . ?
C23 Fe2 C15 C16 -166.6(9) . . . . ?
C18 Fe2 C15 C16 -80.6(4) . . . . ?
C17 Fe2 C15 C16 -37.1(4) . . . . ?
C14 Fe2 C15 C16 -119.2(5) . . . . ?
C20 Fe2 C15 C14 -117.8(4) . . . . ?
C21 Fe2 C15 C14 -159.9(4) . . . . ?
C22 Fe2 C15 C14 167.3(7) . . . . ?
C19 Fe2 C15 C14 -77.7(5) . . . . ?
C23 Fe2 C15 C14 -47.4(11) . . . . ?
C16 Fe2 C15 C14 119.2(5) . . . . ?
C18 Fe2 C15 C14 38.5(4) . . . . ?
C17 Fe2 C15 C14 82.1(4) . . . . ?
C14 C15 C16 C17 -0.5(7) . . . . ?
Fe2 C15 C16 C17 59.8(4) . . . . ?
C14 C15 C16 Fe2 -60.3(4) . . . . ?
C20 Fe2 C16 C17 163.8(4) . . . . ?
C21 Fe2 C16 C17 122.6(4) . . . . ?
C22 Fe2 C16 C17 80.8(5) . . . . ?
C19 Fe2 C16 C17 -166.6(8) . . . . ?
C15 Fe2 C16 C17 -119.6(5) . . . . ?
C23 Fe2 C16 C17 49.7(9) . . . . ?
C18 Fe2 C16 C17 -37.8(4) . . . . ?
C14 Fe2 C16 C17 -81.9(4) . . . . ?
C20 Fe2 C16 C15 -76.6(5) . . . . ?
C21 Fe2 C16 C15 -117.8(4) . . . . ?
C22 Fe2 C16 C15 -159.6(4) . . . . ?
C19 Fe2 C16 C15 -47.0(10) . . . . ?
C23 Fe2 C16 C15 169.3(7) . . . . ?
C18 Fe2 C16 C15 81.8(4) . . . . ?
C17 Fe2 C16 C15 119.6(5) . . . . ?
C14 Fe2 C16 C15 37.7(4) . . . . ?
C15 C16 C17 C18 0.4(7) . . . . ?
Fe2 C16 C17 C18 59.6(4) . . . . ?
C15 C16 C17 Fe2 -59.2(4) . . . . ?
C20 Fe2 C17 C16 -44.5(10) . . . . ?
C21 Fe2 C17 C16 -76.6(5) . . . . ?
C22 Fe2 C17 C16 -117.7(4) . . . . ?
C19 Fe2 C17 C16 168.4(7) . . . . ?
C15 Fe2 C17 C16 37.6(3) . . . . ?
C23 Fe2 C17 C16 -159.2(5) . . . . ?
C18 Fe2 C17 C16 118.9(5) . . . . ?
C14 Fe2 C17 C16 81.4(4) . . . . ?
C20 Fe2 C17 C18 -163.4(8) . . . . ?
C21 Fe2 C17 C18 164.5(4) . . . . ?
C22 Fe2 C17 C18 123.5(4) . . . . ?
C19 Fe2 C17 C18 49.5(9) . . . . ?
C15 Fe2 C17 C18 -81.3(4) . . . . ?
C23 Fe2 C17 C18 81.9(5) . . . . ?
C16 Fe2 C17 C18 -118.9(5) . . . . ?
C14 Fe2 C17 C18 -37.5(4) . . . . ?
C16 C17 C18 C14 -0.2(7) . . . . ?
Fe2 C17 C18 C14 59.3(4) . . . . ?
C16 C17 C18 Fe2 -59.5(4) . . . . ?
C15 C14 C18 C17 -0.2(7) . . . . ?
Se2 C14 C18 C17 -177.6(4) . . . . ?
Fe2 C14 C18 C17 -59.4(4) . . . . ?
C15 C14 C18 Fe2 59.2(4) . . . . ?
Se2 C14 C18 Fe2 -118.3(4) . . . . ?
C20 Fe2 C18 C17 165.9(7) . . . . ?
C21 Fe2 C18 C17 -42.5(10) . . . . ?
C22 Fe2 C18 C17 -76.0(5) . . . . ?
C19 Fe2 C18 C17 -160.1(5) . . . . ?
C15 Fe2 C18 C17 81.6(4) . . . . ?
C23 Fe2 C18 C17 -117.9(5) . . . . ?
C16 Fe2 C18 C17 37.6(4) . . . . ?
C14 Fe2 C18 C17 119.9(5) . . . . ?
C20 Fe2 C18 C14 46.0(9) . . . . ?
C21 Fe2 C18 C14 -162.5(8) . . . . ?
C22 Fe2 C18 C14 164.1(4) . . . . ?
C19 Fe2 C18 C14 80.0(5) . . . . ?
C15 Fe2 C18 C14 -38.3(3) . . . . ?
C23 Fe2 C18 C14 122.2(5) . . . . ?
C16 Fe2 C18 C14 -82.3(4) . . . . ?
C17 Fe2 C18 C14 -119.9(5) . . . . ?
C21 Fe2 C19 C20 38.0(5) . . . . ?
C22 Fe2 C19 C20 81.6(5) . . . . ?
C15 Fe2 C19 C20 -75.3(6) . . . . ?
C23 Fe2 C19 C20 119.1(7) . . . . ?
C16 Fe2 C19 C20 -39.7(11) . . . . ?
C18 Fe2 C19 C20 -160.2(5) . . . . ?
C17 Fe2 C19 C20 163.7(7) . . . . ?
C14 Fe2 C19 C20 -117.4(5) . . . . ?
C20 Fe2 C19 C23 -119.1(7) . . . . ?
C21 Fe2 C19 C23 -81.0(5) . . . . ?
C22 Fe2 C19 C23 -37.4(5) . . . . ?
C15 Fe2 C19 C23 165.7(5) . . . . ?
C16 Fe2 C19 C23 -158.8(8) . . . . ?
C18 Fe2 C19 C23 80.7(6) . . . . ?
C17 Fe2 C19 C23 44.7(10) . . . . ?
C14 Fe2 C19 C23 123.5(5) . . . . ?
C23 C19 C20 C21 -0.6(9) . . . . ?
Fe2 C19 C20 C21 -60.5(5) . . . . ?
C23 C19 C20 Fe2 59.9(5) . . . . ?
C21 Fe2 C20 C19 -118.6(7) . . . . ?
C22 Fe2 C20 C19 -81.1(5) . . . . ?
C15 Fe2 C20 C19 123.5(5) . . . . ?
C23 Fe2 C20 C19 -37.6(5) . . . . ?
C16 Fe2 C20 C19 165.3(5) . . . . ?
C18 Fe2 C20 C19 47.5(10) . . . . ?
C17 Fe2 C20 C19 -161.3(8) . . . . ?
C14 Fe2 C20 C19 81.0(5) . . . . ?
C22 Fe2 C20 C21 37.5(5) . . . . ?
C19 Fe2 C20 C21 118.6(7) . . . . ?
C15 Fe2 C20 C21 -117.9(5) . . . . ?
C23 Fe2 C20 C21 81.0(5) . . . . ?
C16 Fe2 C20 C21 -76.1(5) . . . . ?
C18 Fe2 C20 C21 166.1(7) . . . . ?
C17 Fe2 C20 C21 -42.7(11) . . . . ?
C14 Fe2 C20 C21 -160.4(4) . . . . ?
C19 C20 C21 C22 0.8(9) . . . . ?
Fe2 C20 C21 C22 -60.3(5) . . . . ?
C19 C20 C21 Fe2 61.1(5) . . . . ?
C20 Fe2 C21 C22 119.0(7) . . . . ?
C19 Fe2 C21 C22 81.8(5) . . . . ?
C15 Fe2 C21 C22 -160.3(4) . . . . ?
C23 Fe2 C21 C22 38.2(5) . . . . ?
C16 Fe2 C21 C22 -117.8(5) . . . . ?
C18 Fe2 C21 C22 -44.6(11) . . . . ?
C17 Fe2 C21 C22 -76.6(5) . . . . ?
C14 Fe2 C21 C22 165.3(6) . . . . ?
C22 Fe2 C21 C20 -119.0(7) . . . . ?
C19 Fe2 C21 C20 -37.3(5) . . . . ?
C15 Fe2 C21 C20 80.7(5) . . . . ?
C23 Fe2 C21 C20 -80.8(5) . . . . ?
C16 Fe2 C21 C20 123.2(5) . . . . ?
C18 Fe2 C21 C20 -163.6(8) . . . . ?
C17 Fe2 C21 C20 164.4(5) . . . . ?
C14 Fe2 C21 C20 46.3(9) . . . . ?
C20 C21 C22 C23 -0.7(9) . . . . ?
Fe2 C21 C22 C23 -60.6(5) . . . . ?
C20 C21 C22 Fe2 59.8(5) . . . . ?
C20 Fe2 C22 C21 -37.6(4) . . . . ?
C19 Fe2 C22 C21 -80.4(5) . . . . ?
C15 Fe2 C22 C21 46.0(9) . . . . ?
C23 Fe2 C22 C21 -117.8(7) . . . . ?
C16 Fe2 C22 C21 80.6(5) . . . . ?
C18 Fe2 C22 C21 163.8(4) . . . . ?
C17 Fe2 C22 C21 122.5(5) . . . . ?
C14 Fe2 C22 C21 -161.2(8) . . . . ?
C20 Fe2 C22 C23 80.1(5) . . . . ?
C21 Fe2 C22 C23 117.8(7) . . . . ?
C19 Fe2 C22 C23 37.4(5) . . . . ?
C15 Fe2 C22 C23 163.8(7) . . . . ?
C16 Fe2 C22 C23 -161.6(5) . . . . ?
C18 Fe2 C22 C23 -78.4(6) . . . . ?
C17 Fe2 C22 C23 -119.7(5) . . . . ?
C14 Fe2 C22 C23 -43.5(11) . . . . ?
C20 C19 C23 C22 0.1(9) . . . . ?
Fe2 C19 C23 C22 59.6(5) . . . . ?
C20 C19 C23 Fe2 -59.5(5) . . . . ?
C21 C22 C23 C19 0.4(9) . . . . ?
Fe2 C22 C23 C19 -59.7(5) . . . . ?
C21 C22 C23 Fe2 60.1(5) . . . . ?
C20 Fe2 C23 C19 37.1(5) . . . . ?
C21 Fe2 C23 C19 81.0(5) . . . . ?
C22 Fe2 C23 C19 119.2(7) . . . . ?
C15 Fe2 C23 C19 -40.1(11) . . . . ?
C16 Fe2 C23 C19 162.5(7) . . . . ?
C18 Fe2 C23 C19 -119.0(5) . . . . ?
C17 Fe2 C23 C19 -161.8(5) . . . . ?
C14 Fe2 C23 C19 -76.2(5) . . . . ?
C20 Fe2 C23 C22 -82.1(5) . . . . ?
C21 Fe2 C23 C22 -38.2(5) . . . . ?
C19 Fe2 C23 C22 -119.2(7) . . . . ?
C15 Fe2 C23 C22 -159.3(8) . . . . ?
C16 Fe2 C23 C22 43.4(10) . . . . ?
C18 Fe2 C23 C22 121.8(5) . . . . ?
C17 Fe2 C23 C22 79.0(6) . . . . ?
C14 Fe2 C23 C22 164.7(5) . . . . ?
